data_1576654
loop_
_publ_author_name
'Ochs, Jasmine'
'Metzler-Nolte, Nils'

_publ_section_title
;
 Identification of Au-hydrides as key intermediates in the reduction of
 Au(iii) prodrugs to active Au(i) species under protic conditions.
;
_journal_issue 8
_journal_name_full 'Chemical science'
_journal_page_first 4183
_journal_page_last 4190
_journal_paper_doi 10.1039/d5sc06212h
_journal_volume 17
_journal_year 2026
_chemical_absolute_configuration unk
_chemical_formula_moiety 'C17 H18 Au Cl N2 O3 S'
_chemical_formula_sum 'C17 H18 Au Cl N2 O3 S'
_chemical_formula_weight 562.829
_space_group_crystal_system orthorhombic
_space_group_IT_number 19
_space_group_name_Hall 'P 2ac 2ab'
_space_group_name_H-M_alt 'P 21 21 21'
_symmetry_Int_Tables_number 19
_atom_sites_solution_primary dual
_audit_creation_date 2025-02-12
_audit_creation_method
;
Olex2 1.5
(compiled 2023.03.06 svn.rbb2c1857 for OlexSys, GUI svn.r6748)
;
_audit_update_record
;
2025-02-17 deposited with the CCDC.	2025-12-26 downloaded from the CCDC.
;
_cell_angle_alpha 90
_cell_angle_beta 90
_cell_angle_gamma 90
_cell_formula_units_Z 4
_cell_length_a 4.8602(1)
_cell_length_b 14.2036(2)
_cell_length_c 25.7174(4)
_cell_measurement_reflns_used 4860
_cell_measurement_temperature 106(1)
_cell_measurement_theta_max 76.2490
_cell_measurement_theta_min 3.4480
_cell_volume 1775.33(5)
_computing_cell_refinement 'CrysAlisPro 1.171.41.93a (Rigaku OD, 2020)'
_computing_data_collection 'CrysAlisPro 1.171.41.93a (Rigaku OD, 2020)'
_computing_data_reduction 'CrysAlisPro 1.171.41.93a (Rigaku OD, 2020)'
_computing_molecular_graphics 'Olex2 1.5 (Dolomanov et al., 2009)'
_computing_publication_material 'Olex2 1.5 (Dolomanov et al., 2009)'
_computing_structure_refinement 'olex2.refine 1.5 (Bourhis et al., 2015)'
_computing_structure_solution 'SHELXT 2018/2 (Sheldrick, 2018)'
_diffrn_ambient_environment N~2~
_diffrn_ambient_temperature 106(1)
_diffrn_detector 'Hybrid Pixel Array Detector'
_diffrn_detector_area_resol_mean 10.0000
_diffrn_detector_type HyPix
_diffrn_measured_fraction_theta_full 0.9926
_diffrn_measured_fraction_theta_max 0.9369
_diffrn_measurement_details
;
List of Runs (angles in degrees, time in seconds):

  # Type    Start    End  Width  t~exp~   \w     \q     \k     \f   Frames
#--------------------------------------------------------------------------
  1  \w    138.00 164.00   0.50    0.29    --  105.91 125.00  60.00   52
  2  \w     97.00 137.00   0.50    0.29    --  105.91 125.00  60.00   80
  3  \w    103.00 175.00   0.50    0.29    --  105.91 114.00  99.00  144
  4  \w     43.00  74.00   0.50    0.29    --  105.91 -61.00-120.00   62
  5  \w   -119.00 -74.00   0.50    0.07    --  -47.28-125.00  60.00   90
  6  \w   -161.00-124.00   0.50    0.29    --  -91.75 -42.00  84.00   74
  7  \w   -116.00 -85.00   0.50    0.29    --  -91.75 -42.00  84.00   62
  8  \w   -116.00 -81.00   0.50    0.07    --  -47.28-125.00  30.00   70
  9  \w   -117.00 -75.00   0.50    0.07    --  -47.28-125.00-150.00   84
 10  \w    -48.00 -23.00   0.50    0.29    --  -91.75  45.00  30.00   50
 11  \w    -48.00 -22.00   0.50    0.29    --  -91.75  45.00  90.00   52
 12  \w    -73.00 -25.00   0.50    0.29    --  -91.75 114.00  99.00   96
 13  \w    -59.00 -22.00   0.50    0.07    --  -47.28  82.00  19.00   74
 14  \w    -48.00 -23.00   0.50    0.29    --  -91.75  45.00 -90.00   50
;
_diffrn_measurement_device 'four-circle diffractometer'
_diffrn_measurement_device_type 'XtaLAB Synergy, Dualflex, HyPix'
_diffrn_measurement_method '\w scans'
_diffrn_orient_matrix_type 'CrysAlisPro convention (1999,Acta A55,543-557)'
_diffrn_orient_matrix_UB_11 0.1820132000
_diffrn_orient_matrix_UB_12 0.0703639000
_diffrn_orient_matrix_UB_13 -0.0299558000
_diffrn_orient_matrix_UB_21 0.2535250000
_diffrn_orient_matrix_UB_22 -0.0623179000
_diffrn_orient_matrix_UB_23 0.0103440000
_diffrn_orient_matrix_UB_31 -0.0556205000
_diffrn_orient_matrix_UB_32 -0.0540283000
_diffrn_orient_matrix_UB_33 -0.0508567000
_diffrn_radiation_monochromator mirror
_diffrn_radiation_probe x-ray
_diffrn_radiation_type 'Cu K\a'
_diffrn_radiation_wavelength 1.54184
_diffrn_reflns_av_R_equivalents 0.0643
_diffrn_reflns_av_unetI/netI 0.0736
_diffrn_reflns_Laue_measured_fraction_full 0.9926
_diffrn_reflns_Laue_measured_fraction_max 0.9369
_diffrn_reflns_limit_h_max 5
_diffrn_reflns_limit_h_min -5
_diffrn_reflns_limit_k_max 17
_diffrn_reflns_limit_k_min -17
_diffrn_reflns_limit_l_max 14
_diffrn_reflns_limit_l_min -32
_diffrn_reflns_number 6668
_diffrn_reflns_point_group_measured_fraction_full 0.9183
_diffrn_reflns_point_group_measured_fraction_max 0.8449
_diffrn_reflns_theta_full 67.6840
_diffrn_reflns_theta_max 76.66
_diffrn_reflns_theta_min 3.44
_diffrn_source 'micro-focus sealed X-ray tube'
_diffrn_source_type 'PhotonJet (Cu) X-ray Source'
_exptl_absorpt_coefficient_mu 18.227
_exptl_absorpt_correction_T_max 1.00000
_exptl_absorpt_correction_T_min 0.60125
_exptl_absorpt_correction_type multi-scan
_exptl_absorpt_process_details
;
CrysAlisPro 1.171.41.93a (Rigaku Oxford Diffraction, 2020)
Empirical absorption correction using spherical harmonics,
implemented in SCALE3 ABSPACK scaling algorithm.
;
_exptl_crystal_colour 'clear yellow'
_exptl_crystal_colour_lustre clear
_exptl_crystal_colour_primary yellow
_exptl_crystal_density_diffrn 2.106
_exptl_crystal_description needle
_exptl_crystal_F_000 1070.649
_exptl_crystal_recrystallization_method 'grown by slow evaporation of DCM/methanol'
_exptl_crystal_size_max 0.2
_exptl_crystal_size_mid 0.01
_exptl_crystal_size_min 0.01
_refine_diff_density_max 1.5880
_refine_diff_density_min -1.7114
_refine_diff_density_rms 0.2322
_refine_ls_abs_structure_details 'Hooft, R.W.W., Straver, L.H., Spek, A.L. (2010). J. Appl. Cryst., 43, 665-668.'
_refine_ls_abs_structure_Flack -0.002(14)
_refine_ls_d_res_high 0.7923
_refine_ls_d_res_low 12.8587
_refine_ls_goodness_of_fit_ref 1.0205
_refine_ls_hydrogen_treatment constr
_refine_ls_matrix_type full
_refine_ls_number_constraints 31
_refine_ls_number_parameters 226
_refine_ls_number_reflns 3154
_refine_ls_number_restraints 12
_refine_ls_restrained_S_all 1.0184
_refine_ls_R_factor_all 0.0409
_refine_ls_R_factor_gt 0.0391
_refine_ls_shift/su_max -0.0006
_refine_ls_shift/su_mean 0.0000
_refine_ls_structure_factor_coef Fsqd
_refine_ls_weighting_details 'w=1/[\s^2^(Fo^2^)+(0.0684P)^2^] where P=(Fo^2^+2Fc^2^)/3'
_refine_ls_weighting_scheme calc
_refine_ls_wR_factor_gt 0.1040
_refine_ls_wR_factor_ref 0.1055
_reflns_Friedel_coverage 0.713
_reflns_limit_h_max 5
_reflns_limit_h_min -5
_reflns_limit_k_max 17
_reflns_limit_k_min -17
_reflns_limit_l_max 32
_reflns_limit_l_min -31
_reflns_number_gt 3013
_reflns_number_total 3154
_reflns_threshold_expression I>=2u(I)
_cod_data_source_file d5sc06212h2.cif
_cod_data_source_block JO_MA_08_2_auto_a
_cod_original_sg_symbol_Hall ' P 2ac 2ab'
_cod_database_code 1576654
_chemical_oxdiff_formula CHNOSAu
_olex2_refinement_description
;
1. Fixed Uiso
 At 1.2 times of:
  All C(H) groups, All C(H,H) groups, All N(H) groups
 At 1.5 times of:
  All C(H,H,H) groups
2. Uiso/Uaniso restraints and constraints
Uanis(N1) \\sim Ueq: with sigma of 0.005 and sigma for terminal atoms of 0.01
Uanis(C7) \\sim Ueq: with sigma of 0.01 and sigma for terminal atoms of 0.02
3.a Ternary CH refined with riding coordinates:
 C13(H13)
3.b Secondary CH2 refined with riding coordinates:
 C12(H12a,H12b)
3.c Me refined with riding coordinates:
 C15(H15a,H15b,H15c), C17(H17a,H17b,H17c)
3.d Aromatic/amide H refined with riding coordinates:
 N2(H2), C2(H2a), C11(H11), C3(H3), C10(H10), C4(H4), C9(H9), C5(H5), C8(H8)
;
_olex2_submission_special_instructions 'No special instructions were received'
_oxdiff_exptl_absorpt_empirical_details
;
Empirical correction (ABSPACK) includes:
- Absorption correction using spherical harmonics
- Frame scaling
;
_oxdiff_exptl_absorpt_empirical_full_max 1.417
_oxdiff_exptl_absorpt_empirical_full_min 0.557

loop_
_space_group_symop_id
_space_group_symop_operation_xyz
1 x,y,z
2 x+1/2,-y+1/2,-z
3 -x,y+1/2,-z+1/2
4 -x+1/2,-y,z+1/2

loop_
_atom_site_label
_atom_site_type_symbol
_atom_site_fract_x
_atom_site_fract_y
_atom_site_fract_z
_atom_site_U_iso_or_equiv
_atom_site_adp_type
_atom_site_occupancy
_atom_site_refinement_flags_posn
_atom_site_refinement_flags_adp
C1 C 0.357(2) 0.7633(6) 0.4031(3) 0.018(2) Uani 1.000000 . .
C12 C 0.0349(19) 0.4520(6) 0.3737(3) 0.0150(17) Uani 1.000000 . .
H12a H 0.0131(19) 0.4573(6) 0.3356(3) 0.018(2) Uiso 1.000000 R .
H12b H -0.1377(19) 0.4252(6) 0.3878(3) 0.018(2) Uiso 1.000000 R .
C13 C 0.2694(18) 0.3839(6) 0.3851(3) 0.0118(16) Uani 1.000000 . .
H13 H 0.4351(18) 0.4030(6) 0.3646(3) 0.0141(19) Uiso 1.000000 R .
C14 C 0.342(2) 0.3832(6) 0.4434(3) 0.018(2) Uani 1.000000 . .
C15 C 0.176(2) 0.3412(8) 0.5262(3) 0.025(2) Uani 1.000000 . .
H15a H 0.018(2) 0.3096(8) 0.5422(3) 0.038(3) Uiso 1.000000 R .
H15b H 0.345(2) 0.3073(8) 0.5351(3) 0.038(3) Uiso 1.000000 R .
H15c H 0.188(2) 0.4060(8) 0.5391(3) 0.038(3) Uiso 1.000000 R .
C16 C 0.3574(18) 0.2214(6) 0.3563(3) 0.0151(17) Uani 1.000000 . .
C17 C 0.237(2) 0.1267(7) 0.3434(3) 0.0205(19) Uani 1.000000 . .
H17a H 0.036(2) 0.1300(7) 0.3455(3) 0.031(3) Uiso 1.000000 R .
H17b H 0.292(2) 0.1087(7) 0.3081(3) 0.031(3) Uiso 1.000000 R .
H17c H 0.306(2) 0.0798(7) 0.3682(3) 0.031(3) Uiso 1.000000 R .
O2 O 0.1420(13) 0.3422(5) 0.4705(2) 0.0211(13) Uani 1.000000 . .
N2 N 0.1821(15) 0.2907(5) 0.3688(3) 0.0147(15) Uani 1.000000 . .
H2 H 0.0045(15) 0.2791(5) 0.3669(3) 0.0177(18) Uiso 1.000000 R .
C2 C 0.1834(19) 0.7693(7) 0.4443(3) 0.019(2) Uani 1.000000 . .
H2a H 0.0764(19) 0.7164(7) 0.4544(3) 0.022(2) Uiso 1.000000 R .
C11 C 0.8658(19) 0.7196(7) 0.2817(3) 0.0186(19) Uani 1.000000 . .
H11 H 0.8563(19) 0.6586(7) 0.2666(3) 0.022(2) Uiso 1.000000 R .
O3 O 0.6110(14) 0.2339(5) 0.3561(3) 0.0229(13) Uani 1.000000 . .
C3 C 0.163(2) 0.8544(7) 0.4720(3) 0.0199(19) Uani 1.000000 . .
H3 H 0.035(2) 0.8606(7) 0.4997(3) 0.024(2) Uiso 1.000000 R .
C10 C 1.052(2) 0.7849(7) 0.2616(3) 0.022(2) Uani 1.000000 . .
H10 H 1.173(2) 0.7680(7) 0.2341(3) 0.026(2) Uiso 1.000000 R .
C4 C 0.334(2) 0.9300(7) 0.4585(4) 0.024(2) Uani 1.000000 . .
H4 H 0.323(2) 0.9870(7) 0.4778(4) 0.029(3) Uiso 1.000000 R .
C9 C 1.056(2) 0.8728(7) 0.2819(3) 0.025(2) Uani 1.000000 . .
H9 H 1.173(2) 0.9193(7) 0.2669(3) 0.030(2) Uiso 1.000000 R .
C5 C 0.519(2) 0.9228(7) 0.4173(4) 0.026(2) Uani 1.000000 . .
H5 H 0.637(2) 0.9738(7) 0.4087(4) 0.031(3) Uiso 1.000000 R .
C6 C 0.5269(19) 0.8394(6) 0.3890(3) 0.0173(18) Uani 1.000000 . .
C7 C 0.7098(19) 0.8251(6) 0.3439(3) 0.0162(18) Uani 1.000000 . U
C8 C 0.894(2) 0.8956(6) 0.3240(3) 0.0204(18) Uani 1.000000 . .
H8 H 0.904(2) 0.9563(6) 0.3395(3) 0.024(2) Uiso 1.000000 R .
Au1 Au 0.41122(7) 0.64922(2) 0.354550(12) 0.01435(13) Uani 1.000000 . .
Cl1 Cl 0.4601(5) 0.53509(15) 0.28759(7) 0.0202(4) Uani 1.000000 . .
S1 S 0.0822(5) 0.57005(15) 0.40081(7) 0.0180(4) Uani 1.000000 . .
O1 O 0.5509(16) 0.4141(6) 0.4615(2) 0.0268(16) Uani 1.000000 . .
N1 N 0.7026(17) 0.7403(6) 0.3211(3) 0.0183(15) Uani 1.000000 . U

loop_
_atom_site_aniso_label
_atom_site_aniso_U_11
_atom_site_aniso_U_22
_atom_site_aniso_U_33
_atom_site_aniso_U_12
_atom_site_aniso_U_13
_atom_site_aniso_U_23
C1 0.030(5) 0.010(4) 0.014(4) 0.007(4) -0.000(4) -0.008(3)
C12 0.017(4) 0.010(4) 0.018(4) -0.007(3) -0.001(3) 0.001(3)
C13 0.011(4) 0.012(4) 0.013(4) -0.006(3) -0.001(3) 0.001(3)
C14 0.030(5) 0.014(4) 0.011(4) 0.004(4) 0.001(4) 0.002(3)
C15 0.035(5) 0.029(5) 0.011(4) 0.008(4) 0.003(4) 0.003(4)
C16 0.017(4) 0.019(4) 0.009(3) 0.005(3) 0.003(3) 0.001(3)
C17 0.023(4) 0.023(5) 0.015(4) -0.000(4) -0.002(4) -0.002(3)
O2 0.022(3) 0.029(4) 0.012(3) -0.003(3) -0.003(2) 0.005(3)
N2 0.017(4) 0.013(3) 0.014(3) -0.007(3) -0.001(3) -0.002(3)
C2 0.019(4) 0.026(5) 0.011(4) -0.001(4) -0.005(3) -0.003(4)
C11 0.023(5) 0.022(4) 0.010(4) 0.001(4) -0.006(3) -0.002(3)
O3 0.019(3) 0.029(4) 0.020(3) -0.000(3) -0.001(3) -0.003(3)
C3 0.033(5) 0.013(4) 0.013(4) 0.010(4) 0.005(3) -0.005(3)
C10 0.021(5) 0.031(5) 0.015(4) 0.002(4) 0.001(4) 0.007(4)
C4 0.039(6) 0.020(5) 0.013(4) 0.003(4) -0.002(4) -0.001(4)
C9 0.029(5) 0.034(6) 0.013(4) -0.002(5) -0.001(4) 0.004(4)
C5 0.036(6) 0.021(5) 0.019(4) 0.002(4) -0.003(4) 0.003(4)
C6 0.028(5) 0.007(4) 0.016(4) -0.004(4) -0.002(4) -0.007(3)
C7 0.019(4) 0.016(4) 0.013(4) -0.002(3) -0.005(3) -0.002(3)
C8 0.026(5) 0.013(4) 0.021(4) -0.009(4) 0.005(4) 0.003(3)
Au1 0.01905(19) 0.01558(18) 0.00842(17) -0.00045(15) 0.00135(13) 0.00016(13)
Cl1 0.0303(11) 0.0185(10) 0.0117(9) -0.0022(9) 0.0063(8) -0.0035(7)
S1 0.0216(10) 0.0188(10) 0.0135(9) -0.0009(10) 0.0058(9) 0.0008(7)
O1 0.022(3) 0.041(4) 0.017(3) -0.010(3) -0.003(3) -0.003(3)
N1 0.026(3) 0.018(3) 0.011(3) 0.008(2) -0.0019(19) 0.0025(19)

loop_
_atom_type_symbol
_atom_type_scat_dispersion_real
_atom_type_scat_dispersion_imag
_atom_type_scat_Cromer_Mann_a1
_atom_type_scat_Cromer_Mann_a2
_atom_type_scat_Cromer_Mann_a3
_atom_type_scat_Cromer_Mann_a4
_atom_type_scat_Cromer_Mann_b1
_atom_type_scat_Cromer_Mann_b2
_atom_type_scat_Cromer_Mann_b3
_atom_type_scat_Cromer_Mann_b4
_atom_type_scat_Cromer_Mann_c
_atom_type_scat_source
_atom_type_scat_dispersion_source
Au -4.01093 7.72880 16.88190 18.59130 25.55820 5.86000 0.46110 8.62160 1.48260 36.39560 12.06580 'International Tables Volume C Table 6.1.1.4 (pp. 500-502)' 'Henke, Gullikson and Davis, At. Data and Nucl. Data Tables, 1993, 54, 2'
C 0.01920 0.00962 2.31000 1.02000 1.58860 0.86500 20.84390 10.20750 0.56870 51.65120 0.21560 'International Tables Volume C Table 6.1.1.4 (pp. 500-502)' 'Henke, Gullikson and Davis, At. Data and Nucl. Data Tables, 1993, 54, 2'
Cl 0.36843 0.69943 11.46040 7.19640 6.25560 1.64550 0.01040 1.16620 18.51940 47.77840 -9.55740 'International Tables Volume C Table 6.1.1.4 (pp. 500-502)' 'Henke, Gullikson and Davis, At. Data and Nucl. Data Tables, 1993, 54, 2'
H 0.00000 0.00000 0.49300 0.32291 0.14019 0.04081 10.51090 26.12570 3.14236 57.79970 0.00304 'International Tables Volume C Table 6.1.1.4 (pp. 500-502)' 'Henke, Gullikson and Davis, At. Data and Nucl. Data Tables, 1993, 54, 2'
N 0.03256 0.01839 12.21260 3.13220 2.01250 1.16630 0.00570 9.89330 28.99750 0.58260 -11.52900 'International Tables Volume C Table 6.1.1.4 (pp. 500-502)' 'Henke, Gullikson and Davis, At. Data and Nucl. Data Tables, 1993, 54, 2'
O 0.05239 0.03377 3.04850 2.28680 1.54630 0.86700 13.27710 5.70110 0.32390 32.90890 0.25080 'International Tables Volume C Table 6.1.1.4 (pp. 500-502)' 'Henke, Gullikson and Davis, At. Data and Nucl. Data Tables, 1993, 54, 2'
S 0.33537 0.55136 6.90530 5.20340 1.43790 1.58630 1.46790 22.21510 0.25360 56.17200 0.86690 'International Tables Volume C Table 6.1.1.4 (pp. 500-502)' 'Henke, Gullikson and Davis, At. Data and Nucl. Data Tables, 1993, 54, 2'

loop_
_geom_angle_atom_site_label_1
_geom_angle_atom_site_label_2
_geom_angle_atom_site_label_3
_geom_angle
_geom_angle_site_symmetry_1
_geom_angle_site_symmetry_3
_geom_angle_publ_flag
C6 C1 C2 121.1(8) . . ?
Au1 C1 C2 127.0(7) . . ?
Au1 C1 C6 111.9(6) . . ?
H12b C12 H12a 107.6 . . ?
C13 C12 H12a 108.6(5) . . ?
C13 C12 H12b 108.6(4) . . ?
S1 C12 H12a 108.6(3) . . ?
S1 C12 H12b 108.6(3) . . ?
S1 C12 C13 114.5(6) . . ?
H13 C13 C12 109.2(5) . . ?
C14 C13 C12 111.3(7) . . ?
C14 C13 H13 109.2(5) . . ?
N2 C13 C12 107.7(7) . . ?
N2 C13 H13 109.2(5) . . ?
N2 C13 C14 110.1(7) . . ?
O2 C14 C13 110.1(7) . . ?
O1 C14 C13 124.8(8) . . ?
O1 C14 O2 125.1(8) . . ?
H15b C15 H15a 109.5 . . ?
H15c C15 H15a 109.5 . . ?
H15c C15 H15b 109.5 . . ?
O2 C15 H15a 109.5 . . ?
O2 C15 H15b 109.5 . . ?
O2 C15 H15c 109.5 . . ?
N2 C16 C17 117.6(8) . . ?
O3 C16 C17 120.7(8) . . ?
O3 C16 N2 121.7(8) . . ?
H17a C17 C16 109.5 . . ?
H17b C17 C16 109.5 . . ?
H17b C17 H17a 109.5 . . ?
H17c C17 C16 109.5 . . ?
H17c C17 H17a 109.5 . . ?
H17c C17 H17b 109.5 . . ?
C15 O2 C14 116.1(7) . . ?
C16 N2 C13 123.6(7) . . ?
H2 N2 C13 118.2(5) . . ?
H2 N2 C16 118.2(5) . . ?
H2a C2 C1 120.2(6) . . ?
C3 C2 C1 119.5(9) . . ?
C3 C2 H2a 120.2(5) . . ?
C10 C11 H11 119.1(6) . . ?
N1 C11 H11 119.1(5) . . ?
N1 C11 C10 121.8(9) . . ?
H3 C3 C2 120.3(5) . . ?
C4 C3 C2 119.5(8) . . ?
C4 C3 H3 120.3(5) . . ?
H10 C10 C11 120.6(6) . . ?
C9 C10 C11 118.8(9) . . ?
C9 C10 H10 120.6(6) . . ?
H4 C4 C3 119.5(5) . . ?
C5 C4 C3 121.0(9) . . ?
C5 C4 H4 119.5(6) . . ?
H9 C9 C10 119.7(6) . . ?
C8 C9 C10 120.7(9) . . ?
C8 C9 H9 119.7(6) . . ?
H5 C5 C4 120.8(6) . . ?
C6 C5 C4 118.5(10) . . ?
C6 C5 H5 120.8(6) . . ?
C5 C6 C1 120.3(8) . . ?
C7 C6 C1 116.7(7) . . ?
C7 C6 C5 123.0(8) . . ?
C8 C7 C6 124.1(8) . . ?
N1 C7 C6 116.9(8) . . ?
N1 C7 C8 119.1(8) . . ?
C7 C8 C9 118.2(8) . . ?
H8 C8 C9 120.9(6) . . ?
H8 C8 C7 120.9(5) . . ?
Cl1 Au1 C1 170.8(3) . . ?
S1 Au1 C1 89.0(3) . . ?
S1 Au1 Cl1 96.40(7) . . ?
N1 Au1 C1 81.4(3) . . ?
N1 Au1 Cl1 93.2(2) . . ?
N1 Au1 S1 170.3(2) . . ?
Au1 S1 C12 109.9(3) . . ?
C7 N1 C11 121.4(8) . . ?
Au1 N1 C11 125.6(7) . . ?
Au1 N1 C7 113.1(6) . . ?

loop_
_geom_bond_atom_site_label_1
_geom_bond_atom_site_label_2
_geom_bond_distance
_geom_bond_site_symmetry_2
_geom_bond_publ_flag
C1 C2 1.357(13) . ?
C1 C6 1.408(13) . ?
C1 Au1 2.062(8) . ?
C12 H12a 0.9900 . ?
C12 H12b 0.9900 . ?
C12 C13 1.523(13) . ?
C12 S1 1.830(9) . ?
C13 H13 1.0000 . ?
C13 C14 1.539(12) . ?
C13 N2 1.453(10) . ?
C14 O2 1.331(11) . ?
C14 O1 1.199(12) . ?
C15 H15a 0.9800 . ?
C15 H15b 0.9800 . ?
C15 H15c 0.9800 . ?
C15 O2 1.443(10) . ?
C16 C17 1.502(12) . ?
C16 N2 1.341(12) . ?
C16 O3 1.245(11) . ?
C17 H17a 0.9800 . ?
C17 H17b 0.9800 . ?
C17 H17c 0.9800 . ?
N2 H2 0.8800 . ?
C2 H2a 0.9500 . ?
C2 C3 1.407(13) . ?
C11 H11 0.9500 . ?
C11 C10 1.394(14) . ?
C11 N1 1.320(12) . ?
C3 H3 0.9500 . ?
C3 C4 1.400(15) . ?
C10 H10 0.9500 . ?
C10 C9 1.354(15) . ?
C4 H4 0.9500 . ?
C4 C5 1.396(15) . ?
C9 H9 0.9500 . ?
C9 C8 1.379(14) . ?
C5 H5 0.9500 . ?
C5 C6 1.390(13) . ?
C6 C7 1.475(12) . ?
C7 C8 1.438(13) . ?
C7 N1 1.340(11) . ?
C8 H8 0.9500 . ?
Au1 Cl1 2.377(2) . ?
Au1 S1 2.288(2) . ?
Au1 N1 2.103(8) . ?

loop_
_geom_torsion_atom_site_label_1
_geom_torsion_atom_site_label_2
_geom_torsion_atom_site_label_3
_geom_torsion_atom_site_label_4
_geom_torsion
_geom_torsion_site_symmetry_1
_geom_torsion_site_symmetry_2
_geom_torsion_site_symmetry_3
_geom_torsion_site_symmetry_4
_geom_torsion_publ_flag
C1 C2 C3 C4 -3.7(10) . . . . ?
C1 C6 C5 C4 -1.9(11) . . . . ?
C1 C6 C7 C8 179.3(8) . . . . ?
C1 C6 C7 N1 -1.6(10) . . . . ?
C12 C13 C14 O2 70.4(7) . . . . ?
C12 C13 C14 O1 -110.5(8) . . . . ?
C12 C13 N2 C16 156.4(7) . . . . ?
C13 C14 O2 C15 -176.8(7) . . . . ?
C13 N2 C16 C17 176.1(8) . . . . ?
C13 N2 C16 O3 -2.9(9) . . . . ?
C2 C3 C4 C5 1.5(11) . . . . ?
C11 C10 C9 C8 4.5(11) . . . . ?
C11 N1 C7 C6 -177.5(8) . . . . ?
C11 N1 C7 C8 1.7(10) . . . . ?
C3 C4 C5 C6 1.3(11) . . . . ?
C10 C9 C8 C7 -3.3(11) . . . . ?
C4 C5 C6 C7 178.5(8) . . . . ?
C9 C8 C7 C6 179.3(8) . . . . ?
C9 C8 C7 N1 0.2(11) . . . . ?
C5 C6 C7 C8 -1.0(12) . . . . ?
C5 C6 C7 N1 178.1(9) . . . . ?
C6 C7 N1 Au1 2.6(8) . . . . ?

loop_
_restr_U_iso_atom_site_label
_restr_U_iso_weight_param
C7 0.0100
N1 0.0050
